data_7052096
loop_
_publ_author_name
'Anas, S.'
'Krishnan, K. Syam'
'Sajisha, V. Sanjayan'
'Anju, K. Sasidharan'
'Radhakrishnan, K. V.'
'Suresh, Eringathodi'
'Suresh, Cherumuttathu H.'

_publ_section_title
;
 Interplay of dual reactivity in the reaction of pentafulvenes with
 1,2,4-triazoline-3,5-diones: experimental and theoretical
 investigations
;
_journal_issue 2
_journal_name_full 'New Journal of Chemistry'
_journal_page_first 237
_journal_paper_doi 10.1039/b614533g
_journal_volume 31
_journal_year 2007
_chemical_formula_moiety 'C52 H38 N6 O4, C4 H8 O2'
_chemical_formula_sum 'C56 H46 N6 O6'
_chemical_formula_weight 898.99
_chemical_name_systematic
;
?
;
_space_group_IT_number 2
_symmetry_cell_setting triclinic
_symmetry_space_group_name_Hall '-P 1'
_symmetry_space_group_name_H-M 'P -1'
_atom_sites_solution_hydrogens geom
_atom_sites_solution_primary direct
_atom_sites_solution_secondary difmap
_audit_creation_method SHELXL-97
_cell_angle_alpha 71.100(2)
_cell_angle_beta 73.300(2)
_cell_angle_gamma 72.169(2)
_cell_formula_units_Z 2
_cell_length_a 12.2707(13)
_cell_length_b 13.5989(15)
_cell_length_c 15.4906(17)
_cell_measurement_temperature 100(2)
_cell_volume 2276.7(4)
_computing_cell_refinement 'BRUKER SMART'
_computing_data_collection 'Bruker Smart'
_computing_data_reduction 'BRUKER SAINT'
_computing_molecular_graphics 'ORTEP, MERCURY'
_computing_structure_refinement 'SHELXL-97 (Sheldrick, 1997)'
_computing_structure_solution 'SHELXS-97 (Sheldrick, 1990)'
_diffrn_ambient_temperature 100(2)
_diffrn_measured_fraction_theta_full 0.883
_diffrn_measured_fraction_theta_max 0.883
_diffrn_measurement_device_type 'Bruker Smart Apex CCD diffractometer'
_diffrn_measurement_method 'OMEGA-PHI SCAN'
_diffrn_radiation_monochromator graphite
_diffrn_radiation_source 'fine-focus sealed tube'
_diffrn_radiation_type MoK\a
_diffrn_radiation_wavelength 0.71073
_diffrn_reflns_av_R_equivalents 0.0285
_diffrn_reflns_av_sigmaI/netI 0.0964
_diffrn_reflns_limit_h_max 16
_diffrn_reflns_limit_h_min -13
_diffrn_reflns_limit_k_max 17
_diffrn_reflns_limit_k_min -16
_diffrn_reflns_limit_l_max 20
_diffrn_reflns_limit_l_min -13
_diffrn_reflns_number 13579
_diffrn_reflns_theta_full 28.26
_diffrn_reflns_theta_max 28.26
_diffrn_reflns_theta_min 1.78
_exptl_absorpt_coefficient_mu 0.087
_exptl_absorpt_correction_T_max 0.99.31
_exptl_absorpt_correction_T_min 0.98.29
_exptl_absorpt_correction_type multi-scan
_exptl_absorpt_process_details BRUKER-SADABS
_exptl_crystal_colour COLOURLESS
_exptl_crystal_density_diffrn 1.311
_exptl_crystal_density_method 'not measured'
_exptl_crystal_description plates
_exptl_crystal_F_000 944
_exptl_crystal_size_max 0.20
_exptl_crystal_size_mid 0.16
_exptl_crystal_size_min 0.08
_refine_diff_density_max 0.368
_refine_diff_density_min -0.360
_refine_diff_density_rms 0.064
_refine_ls_extinction_method none
_refine_ls_goodness_of_fit_ref 1.025
_refine_ls_hydrogen_treatment constr
_refine_ls_matrix_type full
_refine_ls_number_parameters 615
_refine_ls_number_reflns 9964
_refine_ls_number_restraints 0
_refine_ls_restrained_S_all 1.025
_refine_ls_R_factor_all 0.1444
_refine_ls_R_factor_gt 0.0738
_refine_ls_shift/su_max 0.000
_refine_ls_shift/su_mean 0.000
_refine_ls_structure_factor_coef Fsqd
_refine_ls_weighting_details 'w=1/[\s^2^(Fo^2^)+(0.1133P)^2^+0.0785P] where P=(Fo^2^+2Fc^2^)/3'
_refine_ls_weighting_scheme calc
_refine_ls_wR_factor_gt 0.1924
_refine_ls_wR_factor_ref 0.2350
_reflns_number_gt 5156
_reflns_number_total 9964
_reflns_threshold_expression >2sigma(I)
_cod_data_source_file b614533g.txt
_cod_data_source_block radh2m
_cod_depositor_comments
;
The following automatic conversions were performed:
'_exptl_absorpt_correction_type' value 'MULTI-SCAN' changed to
'multi-scan' according to
'/home/saulius/struct/CIF-dictionaries/cif_core.dic' dictionary named
'cif_core.dic' version 2.4.1 from
2010-06-29.

'_refine_ls_hydrogen_treatment' value 'Constr' changed to
'constr' according to '/home/saulius/struct/CIF-dictionaries/cif_core.dic'
dictionary named 'cif_core.dic' version 2.4.1 from 2010-06-29.

Automatic conversion script
Id: cif_fix_enum 1527 2010-12-29 10:47:43Z saulius 

The following automatic conversions were performed:

'_symmetry_cell_setting' tag value 'TRICLINC' was replaced with
'triclinic' value as specified in the replacement file
'/home/robertas/cod-tools/perl-scripts/inputs/replacement_values.lst'.

Automatic conversion script
Id: cif_fix_values 3143 2015-03-26 13:38:13Z robertas 

The following automatic conversions were performed:

'_refine_ls_weighting_scheme' value 'calc
w=1/[\s^2^(Fo^2^)+(0.1133P)^2^+0.0785P] where P=(Fo^2^+2Fc^2^)/3' was
changed to 'calc'. New tag '_refine_ls_weighting_details' was
created. The value of the new tag was set to
'w=1/[\s^2^(Fo^2^)+(0.1133P)^2^+0.0785P] where P=(Fo^2^+2Fc^2^)/3'.

Automatic conversion script
Id: cif_fix_values 3143 2015-03-26 13:38:13Z robertas 
;
_cod_original_sg_symbol_H-M P-1
_cod_database_code 7052096

loop_
_symmetry_equiv_pos_as_xyz
'x, y, z'
'-x, -y, -z'

loop_
_atom_site_label
_atom_site_type_symbol
_atom_site_fract_x
_atom_site_fract_y
_atom_site_fract_z
_atom_site_U_iso_or_equiv
_atom_site_adp_type
_atom_site_occupancy
_atom_site_calc_flag
_atom_site_refinement_flags
_atom_site_disorder_assembly
_atom_site_disorder_group
O1 O 0.5514(2) 0.49206(18) 0.08678(15) 0.0450(6) Uani 1 d . . .
O2 O 0.4321(2) 0.85271(18) -0.04208(16) 0.0565(7) Uani 1 d . . .
O3 O 0.4364(2) 0.34679(18) 0.56760(17) 0.0506(7) Uani 1 d . . .
O4 O 0.0597(2) 0.46514(19) 0.71534(17) 0.0569(7) Uani 1 d . . .
N1 N 0.5234(2) 0.6712(2) 0.00111(17) 0.0384(7) Uani 1 d . . .
N2 N 0.4299(2) 0.63087(19) 0.14768(17) 0.0346(6) Uani 1 d . . .
N3 N 0.3850(2) 0.74267(19) 0.10515(17) 0.0359(6) Uani 1 d . . .
N4 N 0.2829(2) 0.48259(19) 0.52004(17) 0.0334(6) Uani 1 d . . .
N5 N 0.1677(2) 0.52789(19) 0.56780(17) 0.0337(6) Uani 1 d . . .
N6 N 0.2483(2) 0.3751(2) 0.66026(18) 0.0393(7) Uani 1 d . . .
C1 C 0.5874(3) 0.7175(3) -0.1686(2) 0.0486(9) Uani 1 d . . .
H1 H 0.5126 0.7589 -0.1741 0.058 Uiso 1 calc R . .
C2 C 0.6752(4) 0.7101(3) -0.2469(2) 0.0575(11) Uani 1 d . . .
H2 H 0.6597 0.7474 -0.3057 0.069 Uiso 1 calc R . .
C3 C 0.7858(4) 0.6477(3) -0.2386(3) 0.0618(12) Uani 1 d . . .
H3 H 0.8446 0.6430 -0.2916 0.074 Uiso 1 calc R . .
C4 C 0.8089(3) 0.5927(3) -0.1523(3) 0.0593(11) Uani 1 d . . .
H4 H 0.8832 0.5499 -0.1469 0.071 Uiso 1 calc R . .
C5 C 0.7227(3) 0.6002(3) -0.0728(3) 0.0487(9) Uani 1 d . . .
H5 H 0.7391 0.5635 -0.0141 0.058 Uiso 1 calc R . .
C6 C 0.6127(3) 0.6621(3) -0.0813(2) 0.0390(8) Uani 1 d . . .
C7 C 0.4436(3) 0.7663(3) 0.0149(2) 0.0387(8) Uani 1 d . . .
C8 C 0.5072(3) 0.5856(3) 0.0787(2) 0.0344(7) Uani 1 d . . .
C9 C 0.2586(3) 0.7825(2) 0.1476(2) 0.0326(7) Uani 1 d . . .
C10 C 0.2536(3) 0.6914(2) 0.2388(2) 0.0306(7) Uani 1 d . . .
C11 C 0.3297(3) 0.5902(2) 0.2097(2) 0.0321(7) Uani 1 d . . .
H11 H 0.2905 0.5659 0.1763 0.039 Uiso 1 calc R . .
C12 C 0.3277(3) 0.5197(2) 0.3102(2) 0.0333(7) Uani 1 d . . .
H12 H 0.3662 0.4438 0.3163 0.040 Uiso 1 calc R . .
C13 C 0.3781(3) 0.5800(2) 0.35201(19) 0.0318(7) Uani 1 d . . .
H13 H 0.4636 0.5650 0.3320 0.038 Uiso 1 calc R . .
C14 C 0.3231(3) 0.6993(2) 0.3083(2) 0.0310(7) Uani 1 d . . .
H14 H 0.3825 0.7407 0.2757 0.037 Uiso 1 calc R . .
C15 C 0.1957(3) 0.5451(3) 0.3421(2) 0.0376(8) Uani 1 d . . .
H15 H 0.1524 0.4974 0.3841 0.045 Uiso 1 calc R . .
C16 C 0.1512(3) 0.6464(3) 0.3008(2) 0.0365(8) Uani 1 d . . .
H16 H 0.0726 0.6822 0.3086 0.044 Uiso 1 calc R . .
C17 C 0.2424(3) 0.7393(2) 0.3887(2) 0.0320(7) Uani 1 d . . .
H17 H 0.1937 0.8076 0.3830 0.038 Uiso 1 calc R . .
C18 C 0.2482(3) 0.6663(2) 0.4691(2) 0.0286(7) Uani 1 d . . .
C19 C 0.3417(3) 0.5671(2) 0.45896(19) 0.0307(7) Uani 1 d . . .
H19 H 0.4085 0.5648 0.4829 0.037 Uiso 1 calc R . .
C20 C 0.1595(3) 0.6458(2) 0.5599(2) 0.0325(7) Uani 1 d . . .
C21 C 0.1475(3) 0.4569(2) 0.6560(2) 0.0375(8) Uani 1 d . . .
C22 C 0.3354(3) 0.3961(2) 0.5810(2) 0.0347(7) Uani 1 d . . .
C23 C 0.1768(3) 0.7918(3) 0.0854(2) 0.0387(8) Uani 1 d . . .
C24 C 0.1110(3) 0.7187(3) 0.1015(3) 0.0529(10) Uani 1 d . . .
H24 H 0.1195 0.6574 0.1505 0.064 Uiso 1 calc R . .
C25 C 0.0326(4) 0.7348(4) 0.0464(3) 0.0690(12) Uani 1 d . . .
H25 H -0.0118 0.6853 0.0595 0.083 Uiso 1 calc R . .
C26 C 0.0204(4) 0.8239(4) -0.0274(3) 0.0713(13) Uani 1 d . . .
H26 H -0.0320 0.8348 -0.0645 0.086 Uiso 1 calc R . .
C27 C 0.0859(4) 0.8963(4) -0.0458(3) 0.0664(12) Uani 1 d . . .
H27 H 0.0785 0.9562 -0.0961 0.080 Uiso 1 calc R . .
C28 C 0.1631(3) 0.8814(3) 0.0097(2) 0.0512(9) Uani 1 d . . .
H28 H 0.2064 0.9318 -0.0036 0.061 Uiso 1 calc R . .
C29 C 0.2386(3) 0.8908(2) 0.1683(2) 0.0359(8) Uani 1 d . . .
C30 C 0.1282(3) 0.9352(3) 0.2122(2) 0.0444(9) Uani 1 d . . .
H30 H 0.0679 0.9010 0.2262 0.053 Uiso 1 calc R . .
C31 C 0.1066(4) 1.0305(3) 0.2355(3) 0.0620(11) Uani 1 d . . .
H31 H 0.0320 1.0594 0.2659 0.074 Uiso 1 calc R . .
C32 C 0.1944(5) 1.0824(3) 0.2141(3) 0.0665(12) Uani 1 d . . .
H32 H 0.1793 1.1468 0.2292 0.080 Uiso 1 calc R . .
C33 C 0.3042(4) 1.0390(3) 0.1705(3) 0.0625(11) Uani 1 d . . .
H33 H 0.3640 1.0740 0.1561 0.075 Uiso 1 calc R . .
C34 C 0.3270(3) 0.9428(3) 0.1474(2) 0.0472(9) Uani 1 d . . .
H34 H 0.4019 0.9135 0.1180 0.057 Uiso 1 calc R . .
C35 C 0.0384(3) 0.7139(2) 0.5444(2) 0.0322(7) Uani 1 d . . .
C36 C -0.0359(3) 0.6755(3) 0.5188(2) 0.0416(8) Uani 1 d . . .
H36 H -0.0147 0.6053 0.5141 0.050 Uiso 1 calc R . .
C37 C -0.1426(3) 0.7412(3) 0.5000(3) 0.0534(10) Uani 1 d . . .
H37 H -0.1928 0.7147 0.4833 0.064 Uiso 1 calc R . .
C38 C -0.1740(4) 0.8442(4) 0.5060(3) 0.0658(12) Uani 1 d . . .
H38 H -0.2457 0.8878 0.4938 0.079 Uiso 1 calc R . .
C39 C -0.0991(4) 0.8836(3) 0.5302(3) 0.0659(12) Uani 1 d . . .
H39 H -0.1200 0.9543 0.5334 0.079 Uiso 1 calc R . .
C40 C 0.0065(3) 0.8187(3) 0.5497(3) 0.0514(9) Uani 1 d . . .
H40 H 0.0564 0.8455 0.5664 0.062 Uiso 1 calc R . .
C41 C 0.1908(3) 0.6532(2) 0.6458(2) 0.0368(8) Uani 1 d . . .
C42 C 0.3053(3) 0.6391(3) 0.6508(3) 0.0514(10) Uani 1 d . . .
H42 H 0.3648 0.6336 0.5983 0.062 Uiso 1 calc R . .
C43 C 0.3321(4) 0.6331(4) 0.7335(3) 0.0679(12) Uani 1 d . . .
H43 H 0.4097 0.6223 0.7364 0.081 Uiso 1 calc R . .
C44 C 0.2448(4) 0.6429(4) 0.8116(3) 0.0733(13) Uani 1 d . . .
H44 H 0.2633 0.6388 0.8670 0.088 Uiso 1 calc R . .
C45 C 0.1316(4) 0.6587(4) 0.8071(3) 0.0660(12) Uani 1 d . . .
H45 H 0.0723 0.6667 0.8592 0.079 Uiso 1 calc R . .
C46 C 0.1044(3) 0.6627(3) 0.7255(2) 0.0506(9) Uani 1 d . . .
H46 H 0.0266 0.6721 0.7238 0.061 Uiso 1 calc R . .
C47 C 0.2698(3) 0.2908(3) 0.7435(2) 0.0423(8) Uani 1 d . . .
C48 C 0.2874(5) 0.1872(3) 0.7441(3) 0.0807(15) Uani 1 d . . .
H48 H 0.2818 0.1698 0.6925 0.097 Uiso 1 calc R . .
C49 C 0.3138(5) 0.1080(4) 0.8224(3) 0.0978(19) Uani 1 d . . .
H49 H 0.3281 0.0367 0.8225 0.117 Uiso 1 calc R . .
C50 C 0.3192(4) 0.1316(4) 0.8982(3) 0.0728(13) Uani 1 d . . .
H50 H 0.3345 0.0772 0.9511 0.087 Uiso 1 calc R . .
C51 C 0.3024(4) 0.2345(4) 0.8979(3) 0.0783(14) Uani 1 d . . .
H51 H 0.3073 0.2510 0.9502 0.094 Uiso 1 calc R . .
C52 C 0.2777(4) 0.3157(3) 0.8196(3) 0.0674(12) Uani 1 d . . .
H52 H 0.2667 0.3867 0.8190 0.081 Uiso 1 calc R . .
O5 O 0.4551(6) 0.1296(5) 0.5033(6) 0.220(3) Uani 1 d . . .
O6 O 0.6469(3) 0.0936(3) 0.4490(3) 0.0989(11) Uani 1 d . . .
C53 C 0.5862(6) 0.0786(5) 0.6114(5) 0.115(2) Uani 1 d . . .
H53A H 0.5254 0.1159 0.6523 0.172 Uiso 1 calc R . .
H53B H 0.6584 0.0972 0.6039 0.172 Uiso 1 calc R . .
H53C H 0.5953 0.0029 0.6376 0.172 Uiso 1 calc R . .
C54 C 0.5553(6) 0.1082(4) 0.5218(6) 0.102(2) Uani 1 d . . .
C55 C 0.6084(10) 0.1165(6) 0.3603(4) 0.167(4) Uani 1 d . . .
H55A H 0.5688 0.1908 0.3395 0.200 Uiso 1 calc R . .
H55B H 0.5594 0.0704 0.3644 0.200 Uiso 1 calc R . .
C56 C 0.7349(10) 0.0874(6) 0.2975(5) 0.186(4) Uani 1 d . . .
H56A H 0.7857 0.1227 0.3071 0.278 Uiso 1 calc R . .
H56B H 0.7298 0.1105 0.2330 0.278 Uiso 1 calc R . .
H56C H 0.7659 0.0115 0.3145 0.278 Uiso 1 calc R . .

loop_
_atom_site_aniso_label
_atom_site_aniso_U_11
_atom_site_aniso_U_22
_atom_site_aniso_U_33
_atom_site_aniso_U_23
_atom_site_aniso_U_13
_atom_site_aniso_U_12
O1 0.0508(15) 0.0355(14) 0.0364(13) -0.0063(10) -0.0052(11) 0.0000(11)
O2 0.0676(17) 0.0377(14) 0.0360(13) 0.0031(11) 0.0089(12) -0.0049(12)
O3 0.0401(15) 0.0371(13) 0.0520(15) 0.0022(11) -0.0026(12) 0.0013(11)
O4 0.0438(15) 0.0542(16) 0.0456(15) 0.0017(12) 0.0112(13) -0.0085(12)
N1 0.0396(16) 0.0374(15) 0.0268(13) -0.0031(11) 0.0018(12) -0.0068(12)
N2 0.0369(15) 0.0280(14) 0.0273(13) -0.0018(11) -0.0004(12) -0.0028(11)
N3 0.0367(15) 0.0285(14) 0.0286(14) -0.0001(11) 0.0010(12) -0.0033(11)
N4 0.0306(15) 0.0326(14) 0.0262(13) -0.0019(11) -0.0005(11) -0.0036(11)
N5 0.0313(15) 0.0287(14) 0.0305(14) -0.0010(11) -0.0032(11) -0.0024(11)
N6 0.0419(16) 0.0317(15) 0.0308(14) 0.0031(11) -0.0035(12) -0.0055(12)
C1 0.058(2) 0.051(2) 0.0326(18) -0.0086(16) -0.0002(17) -0.0174(18)
C2 0.080(3) 0.069(3) 0.0300(19) -0.0207(18) 0.010(2) -0.039(2)
C3 0.066(3) 0.075(3) 0.050(2) -0.039(2) 0.029(2) -0.038(2)
C4 0.044(2) 0.068(3) 0.062(3) -0.030(2) 0.015(2) -0.0187(19)
C5 0.043(2) 0.052(2) 0.046(2) -0.0163(17) 0.0009(17) -0.0105(18)
C6 0.045(2) 0.0404(19) 0.0310(17) -0.0126(14) 0.0030(15) -0.0159(16)
C7 0.042(2) 0.0341(18) 0.0290(17) -0.0035(14) 0.0029(15) -0.0081(15)
C8 0.0347(18) 0.0401(19) 0.0250(15) -0.0059(13) -0.0044(14) -0.0086(15)
C9 0.0358(18) 0.0304(16) 0.0241(15) -0.0043(12) -0.0020(13) -0.0043(13)
C10 0.0340(18) 0.0311(16) 0.0239(14) -0.0053(12) -0.0047(13) -0.0071(13)
C11 0.0397(18) 0.0314(17) 0.0240(15) -0.0056(12) -0.0036(13) -0.0112(14)
C12 0.0437(19) 0.0260(16) 0.0272(15) -0.0041(12) -0.0051(14) -0.0091(13)
C13 0.0284(17) 0.0358(17) 0.0233(15) -0.0031(12) -0.0002(13) -0.0060(13)
C14 0.0343(17) 0.0256(16) 0.0276(15) 0.0003(12) -0.0034(13) -0.0100(13)
C15 0.0417(19) 0.045(2) 0.0286(16) -0.0067(14) -0.0016(15) -0.0219(16)
C16 0.0347(18) 0.048(2) 0.0272(16) -0.0088(14) -0.0028(14) -0.0156(15)
C17 0.0375(18) 0.0254(15) 0.0312(16) -0.0058(12) -0.0048(14) -0.0087(13)
C18 0.0320(17) 0.0287(16) 0.0267(15) -0.0077(12) -0.0057(13) -0.0092(13)
C19 0.0328(17) 0.0327(16) 0.0228(14) -0.0031(12) -0.0042(13) -0.0081(13)
C20 0.0340(18) 0.0314(17) 0.0245(15) -0.0008(12) -0.0039(13) -0.0060(13)
C21 0.0363(19) 0.0338(18) 0.0326(17) -0.0018(13) -0.0006(15) -0.0081(15)
C22 0.039(2) 0.0294(17) 0.0316(17) -0.0047(13) -0.0052(15) -0.0069(15)
C23 0.042(2) 0.0395(19) 0.0271(16) -0.0081(14) -0.0072(14) -0.0005(15)
C24 0.063(3) 0.055(2) 0.043(2) -0.0097(18) -0.0199(19) -0.0122(19)
C25 0.077(3) 0.080(3) 0.068(3) -0.024(2) -0.037(3) -0.019(2)
C26 0.076(3) 0.078(3) 0.062(3) -0.023(2) -0.039(2) 0.007(3)
C27 0.086(3) 0.064(3) 0.041(2) -0.0093(19) -0.030(2) 0.006(2)
C28 0.060(2) 0.051(2) 0.0349(19) -0.0046(16) -0.0121(18) -0.0063(18)
C29 0.045(2) 0.0288(17) 0.0252(15) -0.0007(12) -0.0092(14) -0.0007(14)
C30 0.046(2) 0.0353(19) 0.043(2) -0.0094(15) -0.0090(17) 0.0018(16)
C31 0.071(3) 0.051(2) 0.052(2) -0.019(2) -0.018(2) 0.013(2)
C32 0.101(4) 0.039(2) 0.063(3) -0.015(2) -0.031(3) -0.007(2)
C33 0.084(3) 0.044(2) 0.063(3) -0.011(2) -0.014(2) -0.023(2)
C34 0.061(2) 0.038(2) 0.0399(19) -0.0050(15) -0.0067(17) -0.0167(17)
C35 0.0291(17) 0.0368(18) 0.0225(15) -0.0039(12) -0.0020(13) -0.0034(14)
C36 0.038(2) 0.0419(19) 0.0350(18) -0.0055(15) -0.0031(15) -0.0047(16)
C37 0.041(2) 0.065(3) 0.048(2) -0.0067(19) -0.0126(18) -0.0077(19)
C38 0.044(2) 0.062(3) 0.068(3) -0.003(2) -0.017(2) 0.011(2)
C39 0.063(3) 0.047(2) 0.077(3) -0.016(2) -0.018(2) 0.006(2)
C40 0.046(2) 0.044(2) 0.057(2) -0.0114(18) -0.0130(19) -0.0004(17)
C41 0.041(2) 0.0380(18) 0.0268(16) -0.0039(13) -0.0095(14) -0.0052(15)
C42 0.045(2) 0.062(2) 0.044(2) -0.0202(18) -0.0100(18) -0.0011(18)
C43 0.066(3) 0.086(3) 0.060(3) -0.030(2) -0.034(2) 0.001(2)
C44 0.087(4) 0.087(3) 0.041(2) -0.024(2) -0.024(2) 0.003(3)
C45 0.067(3) 0.086(3) 0.036(2) -0.020(2) -0.006(2) -0.006(2)
C46 0.051(2) 0.059(2) 0.0351(19) -0.0112(17) -0.0055(17) -0.0084(18)
C47 0.045(2) 0.0349(19) 0.0327(18) 0.0053(14) -0.0052(16) -0.0075(15)
C48 0.153(5) 0.035(2) 0.044(2) 0.0009(18) -0.023(3) -0.019(3)
C49 0.174(6) 0.039(2) 0.059(3) 0.009(2) -0.027(3) -0.015(3)
C50 0.088(3) 0.059(3) 0.047(3) 0.020(2) -0.018(2) -0.014(2)
C51 0.110(4) 0.070(3) 0.059(3) 0.012(2) -0.043(3) -0.034(3)
C52 0.105(4) 0.051(2) 0.051(2) 0.0063(19) -0.034(2) -0.030(2)
O5 0.150(5) 0.204(6) 0.343(10) -0.110(7) -0.074(6) -0.028(5)
O6 0.086(3) 0.080(2) 0.117(3) -0.017(2) -0.017(3) -0.014(2)
C53 0.124(5) 0.124(5) 0.118(5) -0.059(4) -0.023(4) -0.031(4)
C54 0.065(4) 0.078(4) 0.158(7) -0.032(4) -0.031(4) 0.000(3)
C55 0.343(13) 0.132(6) 0.061(4) 0.008(4) -0.028(6) -0.152(8)
C56 0.344(14) 0.115(6) 0.094(6) -0.011(5) -0.036(8) -0.075(7)

loop_
_atom_type_symbol
_atom_type_description
_atom_type_scat_dispersion_real
_atom_type_scat_dispersion_imag
_atom_type_scat_source
C C 0.0033 0.0016 'International Tables Vol C Tables 4.2.6.8 and 6.1.1.4'
H H 0.0000 0.0000 'International Tables Vol C Tables 4.2.6.8 and 6.1.1.4'
N N 0.0061 0.0033 'International Tables Vol C Tables 4.2.6.8 and 6.1.1.4'
O O 0.0106 0.0060 'International Tables Vol C Tables 4.2.6.8 and 6.1.1.4'

loop_
_geom_angle_atom_site_label_1
_geom_angle_atom_site_label_2
_geom_angle_atom_site_label_3
_geom_angle
_geom_angle_site_symmetry_1
_geom_angle_site_symmetry_3
_geom_angle_publ_flag
C8 N1 C7 111.4(2) . . ?
C8 N1 C6 123.6(3) . . ?
C7 N1 C6 125.0(3) . . ?
C8 N2 N3 107.9(2) . . ?
C8 N2 C11 124.5(3) . . ?
N3 N2 C11 106.6(2) . . ?
C7 N3 N2 108.4(2) . . ?
C7 N3 C9 129.9(2) . . ?
N2 N3 C9 112.4(2) . . ?
C22 N4 N5 109.2(2) . . ?
C22 N4 C19 122.7(3) . . ?
N5 N4 C19 110.7(2) . . ?
C21 N5 N4 106.4(2) . . ?
C21 N5 C20 119.6(2) . . ?
N4 N5 C20 108.7(2) . . ?
C21 N6 C22 111.2(2) . . ?
C21 N6 C47 124.4(3) . . ?
C22 N6 C47 123.2(3) . . ?
C2 C1 C6 118.9(4) . . ?
C2 C1 H1 120.6 . . ?
C6 C1 H1 120.6 . . ?
C3 C2 C1 120.4(4) . . ?
C3 C2 H2 119.8 . . ?
C1 C2 H2 119.8 . . ?
C4 C3 C2 119.9(3) . . ?
C4 C3 H3 120.0 . . ?
C2 C3 H3 120.0 . . ?
C3 C4 C5 120.6(4) . . ?
C3 C4 H4 119.7 . . ?
C5 C4 H4 119.7 . . ?
C6 C5 C4 119.4(4) . . ?
C6 C5 H5 120.3 . . ?
C4 C5 H5 120.3 . . ?
C5 C6 C1 120.8(3) . . ?
C5 C6 N1 119.6(3) . . ?
C1 C6 N1 119.6(3) . . ?
O2 C7 N3 127.5(3) . . ?
O2 C7 N1 126.5(3) . . ?
N3 C7 N1 106.0(3) . . ?
O1 C8 N2 126.0(3) . . ?
O1 C8 N1 128.7(3) . . ?
N2 C8 N1 105.2(3) . . ?
N3 C9 C23 112.0(2) . . ?
N3 C9 C29 111.0(2) . . ?
C23 C9 C29 110.0(2) . . ?
N3 C9 C10 96.8(2) . . ?
C23 C9 C10 115.5(3) . . ?
C29 C9 C10 110.9(2) . . ?
C16 C10 C11 98.2(2) . . ?
C16 C10 C9 129.6(3) . . ?
C11 C10 C9 105.2(2) . . ?
C16 C10 C14 105.4(2) . . ?
C11 C10 C14 101.3(2) . . ?
C9 C10 C14 112.7(2) . . ?
N2 C11 C10 100.1(2) . . ?
N2 C11 C12 125.0(3) . . ?
C10 C11 C12 94.9(2) . . ?
N2 C11 H11 111.4 . . ?
C10 C11 H11 111.4 . . ?
C12 C11 H11 111.4 . . ?
C15 C12 C13 108.8(2) . . ?
C15 C12 C11 96.0(2) . . ?
C13 C12 C11 102.3(2) . . ?
C15 C12 H12 115.8 . . ?
C13 C12 H12 115.8 . . ?
C11 C12 H12 115.8 . . ?
C12 C13 C19 118.1(2) . . ?
C12 C13 C14 102.7(2) . . ?
C19 C13 C14 104.8(2) . . ?
C12 C13 H13 110.3 . . ?
C19 C13 H13 110.3 . . ?
C14 C13 H13 110.3 . . ?
C17 C14 C13 104.7(2) . . ?
C17 C14 C10 112.1(2) . . ?
C13 C14 C10 103.0(2) . . ?
C17 C14 H14 112.1 . . ?
C13 C14 H14 112.1 . . ?
C10 C14 H14 112.1 . . ?
C16 C15 C12 109.5(3) . . ?
C16 C15 H15 125.3 . . ?
C12 C15 H15 125.3 . . ?
C15 C16 C10 106.3(3) . . ?
C15 C16 H16 126.9 . . ?
C10 C16 H16 126.9 . . ?
C18 C17 C14 112.1(3) . . ?
C18 C17 H17 123.9 . . ?
C14 C17 H17 123.9 . . ?
C17 C18 C19 112.6(3) . . ?
C17 C18 C20 132.4(3) . . ?
C19 C18 C20 111.4(2) . . ?
N4 C19 C18 102.0(2) . . ?
N4 C19 C13 120.4(3) . . ?
C18 C19 C13 104.0(2) . . ?
N4 C19 H19 109.9 . . ?
C18 C19 H19 109.9 . . ?
C13 C19 H19 109.9 . . ?
C18 C20 C41 116.2(3) . . ?
C18 C20 C35 109.1(2) . . ?
C41 C20 C35 113.6(3) . . ?
C18 C20 N5 97.3(2) . . ?
C41 C20 N5 109.3(2) . . ?
C35 C20 N5 110.0(2) . . ?
O4 C21 N6 127.3(3) . . ?
O4 C21 N5 126.5(3) . . ?
N6 C21 N5 106.2(3) . . ?
O3 C22 N4 126.7(3) . . ?
O3 C22 N6 127.4(3) . . ?
N4 C22 N6 105.8(3) . . ?
C24 C23 C28 117.1(3) . . ?
C24 C23 C9 124.1(3) . . ?
C28 C23 C9 118.7(3) . . ?
C23 C24 C25 121.6(4) . . ?
C23 C24 H24 119.2 . . ?
C25 C24 H24 119.2 . . ?
C26 C25 C24 120.1(4) . . ?
C26 C25 H25 120.0 . . ?
C24 C25 H25 120.0 . . ?
C27 C26 C25 119.5(4) . . ?
C27 C26 H26 120.3 . . ?
C25 C26 H26 120.3 . . ?
C26 C27 C28 120.7(4) . . ?
C26 C27 H27 119.6 . . ?
C28 C27 H27 119.6 . . ?
C27 C28 C23 121.0(4) . . ?
C27 C28 H28 119.5 . . ?
C23 C28 H28 119.5 . . ?
C30 C29 C34 119.1(3) . . ?
C30 C29 C9 118.1(3) . . ?
C34 C29 C9 122.8(3) . . ?
C29 C30 C31 120.4(4) . . ?
C29 C30 H30 119.8 . . ?
C31 C30 H30 119.8 . . ?
C32 C31 C30 120.4(4) . . ?
C32 C31 H31 119.8 . . ?
C30 C31 H31 119.8 . . ?
C33 C32 C31 119.7(4) . . ?
C33 C32 H32 120.2 . . ?
C31 C32 H32 120.2 . . ?
C32 C33 C34 120.3(4) . . ?
C32 C33 H33 119.8 . . ?
C34 C33 H33 119.8 . . ?
C29 C34 C33 120.1(4) . . ?
C29 C34 H34 120.0 . . ?
C33 C34 H34 120.0 . . ?
C36 C35 C40 119.3(3) . . ?
C36 C35 C20 121.4(3) . . ?
C40 C35 C20 119.1(3) . . ?
C35 C36 C37 120.2(3) . . ?
C35 C36 H36 119.9 . . ?
C37 C36 H36 119.9 . . ?
C38 C37 C36 120.3(4) . . ?
C38 C37 H37 119.9 . . ?
C36 C37 H37 119.9 . . ?
C37 C38 C39 119.8(4) . . ?
C37 C38 H38 120.1 . . ?
C39 C38 H38 120.1 . . ?
C40 C39 C38 120.3(4) . . ?
C40 C39 H39 119.9 . . ?
C38 C39 H39 119.9 . . ?
C39 C40 C35 120.2(4) . . ?
C39 C40 H40 119.9 . . ?
C35 C40 H40 119.9 . . ?
C42 C41 C46 118.0(3) . . ?
C42 C41 C20 121.8(3) . . ?
C46 C41 C20 119.9(3) . . ?
C41 C42 C43 120.4(4) . . ?
C41 C42 H42 119.8 . . ?
C43 C42 H42 119.8 . . ?
C44 C43 C42 120.5(4) . . ?
C44 C43 H43 119.7 . . ?
C42 C43 H43 119.7 . . ?
C45 C44 C43 119.6(4) . . ?
C45 C44 H44 120.2 . . ?
C43 C44 H44 120.2 . . ?
C44 C45 C46 120.2(4) . . ?
C44 C45 H45 119.9 . . ?
C46 C45 H45 119.9 . . ?
C45 C46 C41 121.2(4) . . ?
C45 C46 H46 119.4 . . ?
C41 C46 H46 119.4 . . ?
C48 C47 C52 120.1(3) . . ?
C48 C47 N6 120.0(3) . . ?
C52 C47 N6 119.8(3) . . ?
C47 C48 C49 119.1(4) . . ?
C47 C48 H48 120.5 . . ?
C49 C48 H48 120.5 . . ?
C50 C49 C48 121.3(4) . . ?
C50 C49 H49 119.4 . . ?
C48 C49 H49 119.4 . . ?
C49 C50 C51 119.9(4) . . ?
C49 C50 H50 120.0 . . ?
C51 C50 H50 120.0 . . ?
C50 C51 C52 120.0(4) . . ?
C50 C51 H51 120.0 . . ?
C52 C51 H51 120.0 . . ?
C47 C52 C51 119.5(4) . . ?
C47 C52 H52 120.2 . . ?
C51 C52 H52 120.2 . . ?
C54 O6 C55 112.5(6) . . ?
C54 C53 H53A 109.5 . . ?
C54 C53 H53B 109.5 . . ?
H53A C53 H53B 109.5 . . ?
C54 C53 H53C 109.5 . . ?
H53A C53 H53C 109.5 . . ?
H53B C53 H53C 109.5 . . ?
O5 C54 O6 114.8(8) . . ?
O5 C54 C53 128.9(8) . . ?
O6 C54 C53 115.3(5) . . ?
O6 C55 C56 96.8(7) . . ?
O6 C55 H55A 112.4 . . ?
C56 C55 H55A 112.4 . . ?
O6 C55 H55B 112.4 . . ?
C56 C55 H55B 112.4 . . ?
H55A C55 H55B 109.9 . . ?
C55 C56 H56A 109.5 . . ?
C55 C56 H56B 109.5 . . ?
H56A C56 H56B 109.5 . . ?
C55 C56 H56C 109.5 . . ?
H56A C56 H56C 109.5 . . ?
H56B C56 H56C 109.5 . . ?

loop_
_geom_bond_atom_site_label_1
_geom_bond_atom_site_label_2
_geom_bond_distance
_geom_bond_site_symmetry_2
_geom_bond_publ_flag
O1 C8 1.200(4) . ?
O2 C7 1.216(4) . ?
O3 C22 1.209(4) . ?
O4 C21 1.201(4) . ?
N1 C8 1.392(4) . ?
N1 C7 1.399(4) . ?
N1 C6 1.436(4) . ?
N2 C8 1.381(4) . ?
N2 N3 1.448(3) . ?
N2 C11 1.461(4) . ?
N3 C7 1.359(4) . ?
N3 C9 1.504(4) . ?
N4 C22 1.363(4) . ?
N4 N5 1.444(3) . ?
N4 C19 1.466(4) . ?
N5 C21 1.399(4) . ?
N5 C20 1.542(4) . ?
N6 C21 1.390(4) . ?
N6 C22 1.392(4) . ?
N6 C47 1.449(4) . ?
C1 C2 1.381(5) . ?
C1 C6 1.390(5) . ?
C1 H1 0.9300 . ?
C2 C3 1.380(6) . ?
C2 H2 0.9300 . ?
C3 C4 1.366(6) . ?
C3 H3 0.9300 . ?
C4 C5 1.383(5) . ?
C4 H4 0.9300 . ?
C5 C6 1.371(5) . ?
C5 H5 0.9300 . ?
C9 C23 1.532(4) . ?
C9 C29 1.540(4) . ?
C9 C10 1.549(4) . ?
C10 C16 1.507(4) . ?
C10 C11 1.531(4) . ?
C10 C14 1.599(4) . ?
C11 C12 1.539(4) . ?
C11 H11 0.9800 . ?
C12 C15 1.515(4) . ?
C12 C13 1.537(4) . ?
C12 H12 0.9800 . ?
C13 C19 1.552(4) . ?
C13 C14 1.558(4) . ?
C13 H13 0.9800 . ?
C14 C17 1.493(4) . ?
C14 H14 0.9800 . ?
C15 C16 1.332(4) . ?
C15 H15 0.9300 . ?
C16 H16 0.9300 . ?
C17 C18 1.322(4) . ?
C17 H17 0.9300 . ?
C18 C19 1.499(4) . ?
C18 C20 1.514(4) . ?
C19 H19 0.9800 . ?
C20 C41 1.528(4) . ?
C20 C35 1.530(4) . ?
C23 C24 1.385(5) . ?
C23 C28 1.396(4) . ?
C24 C25 1.387(5) . ?
C24 H24 0.9300 . ?
C25 C26 1.374(6) . ?
C25 H25 0.9300 . ?
C26 C27 1.367(6) . ?
C26 H26 0.9300 . ?
C27 C28 1.384(5) . ?
C27 H27 0.9300 . ?
C28 H28 0.9300 . ?
C29 C30 1.377(4) . ?
C29 C34 1.378(5) . ?
C30 C31 1.384(5) . ?
C30 H30 0.9300 . ?
C31 C32 1.371(6) . ?
C31 H31 0.9300 . ?
C32 C33 1.367(6) . ?
C32 H32 0.9300 . ?
C33 C34 1.393(5) . ?
C33 H33 0.9300 . ?
C34 H34 0.9300 . ?
C35 C36 1.377(5) . ?
C35 C40 1.380(5) . ?
C36 C37 1.390(5) . ?
C36 H36 0.9300 . ?
C37 C38 1.361(6) . ?
C37 H37 0.9300 . ?
C38 C39 1.380(6) . ?
C38 H38 0.9300 . ?
C39 C40 1.380(5) . ?
C39 H39 0.9300 . ?
C40 H40 0.9300 . ?
C41 C42 1.380(5) . ?
C41 C46 1.391(5) . ?
C42 C43 1.383(5) . ?
C42 H42 0.9300 . ?
C43 C44 1.378(6) . ?
C43 H43 0.9300 . ?
C44 C45 1.358(6) . ?
C44 H44 0.9300 . ?
C45 C46 1.377(5) . ?
C45 H45 0.9300 . ?
C46 H46 0.9300 . ?
C47 C48 1.356(5) . ?
C47 C52 1.363(5) . ?
C48 C49 1.379(6) . ?
C48 H48 0.9300 . ?
C49 C50 1.338(6) . ?
C49 H49 0.9300 . ?
C50 C51 1.349(6) . ?
C50 H50 0.9300 . ?
C51 C52 1.385(5) . ?
C51 H51 0.9300 . ?
C52 H52 0.9300 . ?
O5 C54 1.268(7) . ?
O6 C54 1.362(7) . ?
O6 C55 1.488(7) . ?
C53 C54 1.442(8) . ?
C53 H53A 0.9600 . ?
C53 H53B 0.9600 . ?
C53 H53C 0.9600 . ?
C55 C56 1.587(12) . ?
C55 H55A 0.9700 . ?
C55 H55B 0.9700 . ?
C56 H56A 0.9600 . ?
C56 H56B 0.9600 . ?
C56 H56C 0.9600 . ?
